data_7104107
loop_
_publ_author_name
'Scott, Thomas A'
'Ooro, Betty A'
'Collins, David J'
'Shatruk, Michael'
'Yakovenko, Andrey'
'Dunbar, Kim R'
'Zhou, Hong-Cai'

_publ_section_title
;
 After 118 years, the isolation of two common radical anion reductants
 as simple, stable solids.
;
_journal_issue 1
_journal_name_full 'Chemical communications (Cambridge, England)'
_journal_page_first 65
_journal_page_last 67
_journal_paper_doi 10.1039/b815272a
_journal_volume 34
_journal_year 2008
_chemical_formula_moiety '(K 1+), (C13 H10 O 1-)'
_chemical_formula_sum 'C13 H10 K O'
_chemical_formula_weight 221.31
_chemical_name_common 'potassium benzophenone ketyl'
_chemical_name_systematic
;
?
;
_space_group_IT_number 82
_symmetry_cell_setting tetragonal
_symmetry_space_group_name_Hall 'I -4'
_symmetry_space_group_name_H-M 'I -4'
_atom_sites_solution_hydrogens geom
_atom_sites_solution_primary direct
_atom_sites_solution_secondary difmap
_audit_creation_method SHELXL-97
_cell_angle_alpha 90.00
_cell_angle_beta 90.00
_cell_angle_gamma 90.00
_cell_formula_units_Z 8
_cell_length_a 16.927(4)
_cell_length_b 16.927(4)
_cell_length_c 7.271(2)
_cell_measurement_reflns_used 670
_cell_measurement_temperature 213(2)
_cell_measurement_theta_max 23.95
_cell_measurement_theta_min 3.05
_cell_volume 2083.3(9)
_computing_cell_refinement 'SAINTPlus (Bruker, 1998a)'
_computing_data_collection 'SMART (Bruker, 1998b)'
_computing_data_reduction 'SAINTPlus (Bruker, 1998a)'
_computing_molecular_graphics 'SHELXTL ver. 5.1 (Sheldrick, 1998b)'
_computing_publication_material 'SHELXTL ver. 5.1 (Sheldrick, 1998b)'
_computing_structure_refinement 'SHELXTL ver. 5.1 (Sheldrick, 1998b)'
_computing_structure_solution 'SHELXTL ver. 5.1 (Sheldrick, 1998b)'
_diffrn_ambient_temperature 213(2)
_diffrn_measured_fraction_theta_full 0.986
_diffrn_measured_fraction_theta_max 0.986
_diffrn_measurement_device_type 'Bruker SMART 1000 CCD area detector'
_diffrn_measurement_method 'phi and omega scans'
_diffrn_radiation_monochromator graphite
_diffrn_radiation_source 'fine-focus sealed tube'
_diffrn_radiation_type MoK\a
_diffrn_radiation_wavelength 0.71073
_diffrn_reflns_av_R_equivalents 0.0883
_diffrn_reflns_av_sigmaI/netI 0.1108
_diffrn_reflns_limit_h_max 16
_diffrn_reflns_limit_h_min -20
_diffrn_reflns_limit_k_max 20
_diffrn_reflns_limit_k_min -20
_diffrn_reflns_limit_l_max 8
_diffrn_reflns_limit_l_min -8
_diffrn_reflns_number 5597
_diffrn_reflns_theta_full 25.06
_diffrn_reflns_theta_max 25.06
_diffrn_reflns_theta_min 2.41
_exptl_absorpt_coefficient_mu 0.475
_exptl_absorpt_correction_T_max 0.9822
_exptl_absorpt_correction_T_min 0.9283
_exptl_absorpt_correction_type multi-scan
_exptl_absorpt_process_details 'SADABS (Sheldrick, 1998a)'
_exptl_crystal_colour blue-orange
_exptl_crystal_density_diffrn 1.411
_exptl_crystal_density_meas ?
_exptl_crystal_density_method .
_exptl_crystal_description needle
_exptl_crystal_F_000 920
_exptl_crystal_size_max 0.18
_exptl_crystal_size_mid 0.04
_exptl_crystal_size_min 0.04
_refine_diff_density_max 0.300
_refine_diff_density_min -0.299
_refine_diff_density_rms 0.060
_refine_ls_abs_structure_details 'Flack H D (1983), Acta Cryst. A39, 876-881'
_refine_ls_abs_structure_Flack 0.05(8)
_refine_ls_extinction_method none
_refine_ls_goodness_of_fit_ref 1.028
_refine_ls_hydrogen_treatment constr
_refine_ls_matrix_type full
_refine_ls_number_parameters 136
_refine_ls_number_reflns 1767
_refine_ls_number_restraints 0
_refine_ls_restrained_S_all 1.028
_refine_ls_R_factor_all 0.0986
_refine_ls_R_factor_gt 0.0664
_refine_ls_shift/su_max 0.000
_refine_ls_shift/su_mean 0.000
_refine_ls_structure_factor_coef Fsqd
_refine_ls_weighting_details 'calc w=1/[\s^2^(Fo^2^)+(0.0300P)^2^+0.5000P] where P=(Fo^2^+2Fc^2^)/3'
_refine_ls_weighting_scheme calc
_refine_ls_wR_factor_gt 0.0911
_refine_ls_wR_factor_ref 0.0996
_reflns_number_gt 1312
_reflns_number_total 1767
_reflns_threshold_expression I>2\s(I)
_cod_data_source_file b815272a.txt
_cod_data_source_block kph2com
_cod_depositor_comments
;
The following automatic conversions were performed:
'_symmetry_cell_setting' value 'Tetragonal' changed to 'tetragonal'
according to '/home/saulius/struct/CIF-dictionaries/cif_core.dic'
dictionary named 'cif_core.dic' version 2.4.1 from 2010-06-29.

Automatic conversion script
Id: cif_fix_enum 1527 2010-12-29 10:47:43Z saulius 
;
_cod_original_sg_symbol_Hall I-4
_cod_original_sg_symbol_H-M I-4
_cod_database_code 7104107

loop_
_symmetry_equiv_pos_as_xyz
'x, y, z'
'-x, -y, z'
'y, -x, -z'
'-y, x, -z'
'x+1/2, y+1/2, z+1/2'
'-x+1/2, -y+1/2, z+1/2'
'y+1/2, -x+1/2, -z+1/2'
'-y+1/2, x+1/2, -z+1/2'

loop_
_atom_site_label
_atom_site_type_symbol
_atom_site_fract_x
_atom_site_fract_y
_atom_site_fract_z
_atom_site_U_iso_or_equiv
_atom_site_adp_type
_atom_site_occupancy
_atom_site_symmetry_multiplicity
_atom_site_calc_flag
_atom_site_refinement_flags
_atom_site_disorder_assembly
_atom_site_disorder_group
K1 K 0.44986(7) 0.59675(7) 0.79496(15) 0.0333(3) Uani 1 1 d . . .
O1 O 0.3945(2) 0.4506(2) 0.8294(4) 0.0310(8) Uani 1 1 d . . .
C1 C 0.3151(3) 0.3909(3) 0.5943(7) 0.0252(13) Uani 1 1 d . . .
C2 C 0.2561(3) 0.4037(3) 0.4614(7) 0.0292(13) Uani 1 1 d . . .
H2 H 0.2198 0.4450 0.4793 0.035 Uiso 1 1 calc R . .
C3 C 0.2498(3) 0.3577(3) 0.3062(8) 0.0327(13) Uani 1 1 d . . .
H3 H 0.2101 0.3685 0.2193 0.039 Uiso 1 1 calc R . .
C4 C 0.3016(3) 0.2955(4) 0.2773(9) 0.0411(16) Uani 1 1 d . . .
H4 H 0.2956 0.2625 0.1743 0.049 Uiso 1 1 calc R . .
C5 C 0.3617(3) 0.2827(3) 0.4007(7) 0.0352(15) Uani 1 1 d . . .
H5 H 0.3975 0.2411 0.3808 0.042 Uiso 1 1 calc R . .
C6 C 0.3700(3) 0.3299(3) 0.5524(7) 0.0298(13) Uani 1 1 d . . .
H6 H 0.4133 0.3217 0.6312 0.036 Uiso 1 1 calc R . .
C7 C 0.2538(3) 0.4659(3) 0.8588(6) 0.0271(13) Uani 1 1 d . . .
C8 C 0.2596(3) 0.5265(3) 0.9915(7) 0.0297(13) Uani 1 1 d . . .
H8 H 0.3093 0.5492 1.0155 0.036 Uiso 1 1 calc R . .
C9 C 0.1950(4) 0.5531(4) 1.0861(8) 0.0436(16) Uani 1 1 d . . .
H9 H 0.2010 0.5939 1.1728 0.052 Uiso 1 1 calc R . .
C10 C 0.1211(3) 0.5208(4) 1.0559(8) 0.0427(16) Uani 1 1 d . . .
H10 H 0.0767 0.5396 1.1202 0.051 Uiso 1 1 calc R . .
C11 C 0.1137(3) 0.4605(4) 0.9298(7) 0.0386(15) Uani 1 1 d . . .
H11 H 0.0639 0.4376 0.9094 0.046 Uiso 1 1 calc R . .
C12 C 0.1769(3) 0.4337(3) 0.8349(6) 0.0288(13) Uani 1 1 d . . .
H12 H 0.1698 0.3924 0.7501 0.035 Uiso 1 1 calc R . .
C13 C 0.3238(3) 0.4371(3) 0.7626(6) 0.0216(13) Uani 1 1 d . . .

loop_
_atom_site_aniso_label
_atom_site_aniso_U_11
_atom_site_aniso_U_22
_atom_site_aniso_U_33
_atom_site_aniso_U_23
_atom_site_aniso_U_13
_atom_site_aniso_U_12
K1 0.0309(8) 0.0307(8) 0.0383(6) 0.0047(6) -0.0042(7) 0.0036(7)
O1 0.027(2) 0.028(2) 0.0380(19) -0.0056(19) -0.0047(18) 0.007(2)
C1 0.025(3) 0.019(3) 0.032(3) -0.002(2) 0.004(3) -0.004(3)
C2 0.021(3) 0.041(3) 0.025(3) 0.005(3) 0.006(3) -0.004(3)
C3 0.019(3) 0.049(4) 0.030(3) 0.011(3) -0.004(3) -0.010(3)
C4 0.037(4) 0.055(4) 0.031(4) -0.007(3) 0.004(3) -0.015(3)
C5 0.039(4) 0.024(3) 0.042(4) -0.005(3) 0.007(3) 0.006(3)
C6 0.023(3) 0.035(3) 0.032(3) -0.001(3) -0.002(2) -0.004(3)
C7 0.038(4) 0.022(3) 0.021(3) 0.010(2) -0.002(2) 0.002(3)
C8 0.033(3) 0.025(3) 0.031(3) 0.002(3) -0.002(3) 0.001(3)
C9 0.058(5) 0.035(4) 0.038(4) -0.004(3) 0.004(3) 0.012(3)
C10 0.027(3) 0.058(4) 0.043(4) -0.004(4) 0.011(3) 0.008(3)
C11 0.020(3) 0.061(4) 0.036(3) 0.005(3) -0.002(3) -0.006(3)
C12 0.029(3) 0.035(3) 0.022(3) -0.005(2) -0.002(3) -0.008(3)
C13 0.020(3) 0.019(3) 0.026(3) 0.006(2) -0.001(2) 0.000(2)

loop_
_atom_type_symbol
_atom_type_description
_atom_type_scat_dispersion_real
_atom_type_scat_dispersion_imag
_atom_type_scat_source
C C 0.0033 0.0016 'International Tables Vol C Tables 4.2.6.8 and 6.1.1.4'
H H 0.0000 0.0000 'International Tables Vol C Tables 4.2.6.8 and 6.1.1.4'
O O 0.0106 0.0060 'International Tables Vol C Tables 4.2.6.8 and 6.1.1.4'
K K 0.2009 0.2494 'International Tables Vol C Tables 4.2.6.8 and 6.1.1.4'

loop_
_geom_angle_atom_site_label_1
_geom_angle_atom_site_label_2
_geom_angle_atom_site_label_3
_geom_angle
_geom_angle_site_symmetry_1
_geom_angle_site_symmetry_3
_geom_angle_publ_flag
O1 K1 O1 87.59(10) . 3_567 ?
O1 K1 O1 93.31(12) . 2_665 ?
O1 K1 O1 85.46(9) 3_567 2_665 ?
O1 K1 C3 128.42(13) . 3_566 ?
O1 K1 C3 101.10(14) 3_567 3_566 ?
O1 K1 C3 137.68(13) 2_665 3_566 ?
O1 K1 C8 144.49(12) . 3_567 ?
O1 K1 C8 57.74(12) 3_567 3_567 ?
O1 K1 C8 77.72(12) 2_665 3_567 ?
C3 K1 C8 71.38(14) 3_566 3_567 ?
O1 K1 C4 103.31(14) . 3_566 ?
O1 K1 C4 98.02(14) 3_567 3_566 ?
O1 K1 C4 163.11(14) 2_665 3_566 ?
C3 K1 C4 25.44(13) 3_566 3_566 ?
C8 K1 C4 90.12(15) 3_567 3_566 ?
O1 K1 C2 133.76(12) . 3_566 ?
O1 K1 C2 122.63(13) 3_567 3_566 ?
O1 K1 C2 120.66(12) 2_665 3_566 ?
C3 K1 C2 25.05(14) 3_566 3_566 ?
C8 K1 C2 77.79(13) 3_567 3_566 ?
C4 K1 C2 44.09(15) 3_566 3_566 ?
O1 K1 C5 86.30(12) . 3_566 ?
O1 K1 C5 115.47(13) 3_567 3_566 ?
O1 K1 C5 159.00(12) 2_665 3_566 ?
C3 K1 C5 43.92(14) 3_566 3_566 ?
C8 K1 C5 113.99(14) 3_567 3_566 ?
C4 K1 C5 24.70(14) 3_566 3_566 ?
C2 K1 C5 50.53(14) 3_566 3_566 ?
O1 K1 C6 90.79(11) . 3_566 ?
O1 K1 C6 139.48(13) 3_567 3_566 ?
O1 K1 C6 135.02(12) 2_665 3_566 ?
C3 K1 C6 50.77(14) 3_566 3_566 ?
C8 K1 C6 119.92(13) 3_567 3_566 ?
C4 K1 C6 43.25(15) 3_566 3_566 ?
C2 K1 C6 43.16(13) 3_566 3_566 ?
C5 K1 C6 24.18(12) 3_566 3_566 ?
O1 K1 C1 112.89(12) . 3_566 ?
O1 K1 C1 145.12(12) 3_567 3_566 ?
O1 K1 C1 119.29(11) 2_665 3_566 ?
C3 K1 C1 44.02(14) 3_566 3_566 ?
C8 K1 C1 101.22(13) 3_567 3_566 ?
C4 K1 C1 51.20(14) 3_566 3_566 ?
C2 K1 C1 24.64(11) 3_566 3_566 ?
C5 K1 C1 43.40(13) 3_566 3_566 ?
C6 K1 C1 24.71(12) 3_566 3_566 ?
O1 K1 C13 19.84(10) . . ?
O1 K1 C13 96.51(11) 3_567 . ?
O1 K1 C13 111.61(12) 2_665 . ?
C3 K1 C13 109.09(13) 3_566 . ?
C8 K1 C13 152.74(12) 3_567 . ?
C4 K1 C13 84.52(15) 3_566 . ?
C2 K1 C13 114.69(13) 3_566 . ?
C5 K1 C13 66.46(13) 3_566 . ?
C6 K1 C13 72.54(12) 3_566 . ?
C1 K1 C13 96.14(12) 3_566 . ?
O1 K1 C13 104.46(11) . 3_567 ?
O1 K1 C13 19.92(10) 3_567 3_567 ?
O1 K1 C13 94.99(10) 2_665 3_567 ?
C3 K1 C13 82.28(14) 3_566 3_567 ?
C8 K1 C13 43.74(12) 3_567 3_567 ?
C4 K1 C13 83.85(14) 3_566 3_567 ?
C2 K1 C13 102.78(13) 3_566 3_567 ?
C5 K1 C13 105.46(13) 3_566 3_567 ?
C6 K1 C13 127.10(13) 3_566 3_567 ?
C1 K1 C13 126.01(12) 3_566 3_567 ?
C13 K1 C13 109.02(8) . 3_567 ?
C13 O1 K1 116.7(3) . . ?
C13 O1 K1 114.8(3) . 4_657 ?
K1 O1 K1 94.54(10) . 4_657 ?
C13 O1 K1 141.7(3) . 2_665 ?
K1 O1 K1 85.70(12) . 2_665 ?
K1 O1 K1 92.14(10) 4_657 2_665 ?
C2 C1 C6 115.4(5) . . ?
C2 C1 C13 124.4(5) . . ?
C6 C1 C13 120.2(5) . . ?
C2 C1 K1 72.0(3) . 4_656 ?
C6 C1 K1 75.2(3) . 4_656 ?
C13 C1 K1 120.2(3) . 4_656 ?
C3 C2 C1 122.2(5) . . ?
C3 C2 K1 73.8(3) . 4_656 ?
C1 C2 K1 83.4(3) . 4_656 ?
C3 C2 H2 118.9 . . ?
C1 C2 H2 118.9 . . ?
K1 C2 H2 114.0 4_656 . ?
C2 C3 C4 120.3(5) . . ?
C2 C3 K1 81.1(3) . 4_656 ?
C4 C3 K1 79.5(3) . 4_656 ?
C2 C3 H3 119.8 . . ?
C4 C3 H3 119.8 . . ?
K1 C3 H3 109.8 4_656 . ?
C5 C4 C3 119.3(6) . . ?
C5 C4 K1 80.6(3) . 4_656 ?
C3 C4 K1 75.1(3) . 4_656 ?
C5 C4 H4 120.3 . . ?
C3 C4 H4 120.3 . . ?
K1 C4 H4 114.6 4_656 . ?
C6 C5 C4 120.6(6) . . ?
C6 C5 K1 79.7(3) . 4_656 ?
C4 C5 K1 74.7(3) . 4_656 ?
C6 C5 H5 119.7 . . ?
C4 C5 H5 119.7 . . ?
K1 C5 H5 116.5 4_656 . ?
C5 C6 C1 121.9(5) . . ?
C5 C6 K1 76.1(3) . 4_656 ?
C1 C6 K1 80.1(3) . 4_656 ?
C5 C6 H6 119.0 . . ?
C1 C6 H6 119.0 . . ?
K1 C6 H6 115.2 4_656 . ?
C8 C7 C12 115.2(5) . . ?
C8 C7 C13 120.8(5) . . ?
C12 C7 C13 123.9(5) . . ?
C9 C8 C7 121.8(5) . . ?
C9 C8 K1 120.2(4) . 4_657 ?
C7 C8 K1 95.2(3) . 4_657 ?
C9 C8 H8 119.1 . . ?
C7 C8 H8 119.1 . . ?
K1 C8 H8 52.4 4_657 . ?
C8 C9 C10 120.9(6) . . ?
C8 C9 H9 119.6 . . ?
C10 C9 H9 119.6 . . ?
C11 C10 C9 118.7(6) . . ?
C11 C10 H10 120.6 . . ?
C9 C10 H10 120.6 . . ?
C12 C11 C10 121.1(6) . . ?
C12 C11 H11 119.4 . . ?
C10 C11 H11 119.4 . . ?
C11 C12 C7 122.3(5) . . ?
C11 C12 H12 118.9 . . ?
C7 C12 H12 118.9 . . ?
O1 C13 C7 120.4(4) . . ?
O1 C13 C1 119.7(4) . . ?
C7 C13 C1 119.9(4) . . ?
C7 C13 K1 102.0(3) . . ?
C1 C13 K1 122.6(3) . . ?
O1 C13 K1 45.3(2) . 4_657 ?
C7 C13 K1 81.4(3) . 4_657 ?
C1 C13 K1 147.5(3) . 4_657 ?
K1 C13 K1 69.57(10) . 4_657 ?

loop_
_geom_bond_atom_site_label_1
_geom_bond_atom_site_label_2
_geom_bond_distance
_geom_bond_site_symmetry_2
_geom_bond_publ_flag
K1 O1 2.658(4) . ?
K1 O1 2.735(3) 3_567 ?
K1 O1 2.766(4) 2_665 ?
K1 C3 3.118(5) 3_566 ?
K1 C8 3.163(5) 3_567 ?
K1 C4 3.172(6) 3_566 ?
K1 C2 3.208(5) 3_566 ?
K1 C5 3.245(6) 3_566 ?
K1 C6 3.290(5) 3_566 ?
K1 C1 3.351(5) 3_566 ?
K1 C13 3.451(5) . ?
K1 C13 3.493(5) 3_567 ?
O1 C13 1.311(5) . ?
O1 K1 2.735(3) 4_657 ?
O1 K1 2.766(4) 2_665 ?
C1 C2 1.406(7) . ?
C1 C6 1.422(7) . ?
C1 C13 1.460(6) . ?
C1 K1 3.351(5) 4_656 ?
C2 C3 1.375(8) . ?
C2 K1 3.208(5) 4_656 ?
C2 H2 0.9400 . ?
C3 C4 1.386(7) . ?
C3 K1 3.118(5) 4_656 ?
C3 H3 0.9400 . ?
C4 C5 1.374(8) . ?
C4 K1 3.172(5) 4_656 ?
C4 H4 0.9400 . ?
C5 C6 1.370(7) . ?
C5 K1 3.245(6) 4_656 ?
C5 H5 0.9400 . ?
C6 K1 3.290(5) 4_656 ?
C6 H6 0.9400 . ?
C7 C8 1.413(6) . ?
C7 C12 1.421(7) . ?
C7 C13 1.460(7) . ?
C8 C9 1.368(7) . ?
C8 K1 3.163(5) 4_657 ?
C8 H8 0.9400 . ?
C9 C10 1.384(7) . ?
C9 H9 0.9400 . ?
C10 C11 1.377(8) . ?
C10 H10 0.9400 . ?
C11 C12 1.351(7) . ?
C11 H11 0.9400 . ?
C12 H12 0.9400 . ?
C13 K1 3.493(5) 4_657 ?

loop_
_geom_torsion_atom_site_label_1
_geom_torsion_atom_site_label_2
_geom_torsion_atom_site_label_3
_geom_torsion_atom_site_label_4
_geom_torsion
_geom_torsion_site_symmetry_1
_geom_torsion_site_symmetry_2
_geom_torsion_site_symmetry_3
_geom_torsion_site_symmetry_4
_geom_torsion_publ_flag
O1 K1 O1 C13 116.8(3) 3_567 . . . ?
O1 K1 O1 C13 -157.9(3) 2_665 . . . ?
C3 K1 O1 C13 14.5(4) 3_566 . . . ?
C8 K1 O1 C13 128.7(3) 3_567 . . . ?
C4 K1 O1 C13 19.1(3) 3_566 . . . ?
C2 K1 O1 C13 -18.2(4) 3_566 . . . ?
C5 K1 O1 C13 1.1(3) 3_566 . . . ?
C6 K1 O1 C13 -22.7(3) 3_566 . . . ?
C1 K1 O1 C13 -34.1(3) 3_566 . . . ?
C13 K1 O1 C13 106.1(3) 3_567 . . . ?
O1 K1 O1 K1 -3.87(12) 3_567 . . 4_657 ?
O1 K1 O1 K1 81.44(11) 2_665 . . 4_657 ?
C3 K1 O1 K1 -106.15(17) 3_566 . . 4_657 ?
C8 K1 O1 K1 8.0(3) 3_567 . . 4_657 ?
C4 K1 O1 K1 -101.55(14) 3_566 . . 4_657 ?
C2 K1 O1 K1 -138.86(15) 3_566 . . 4_657 ?
C5 K1 O1 K1 -119.60(13) 3_566 . . 4_657 ?
C6 K1 O1 K1 -143.37(13) 3_566 . . 4_657 ?
C1 K1 O1 K1 -154.75(11) 3_566 . . 4_657 ?
C13 K1 O1 K1 -120.7(3) . . . 4_657 ?
C13 K1 O1 K1 -14.58(14) 3_567 . . 4_657 ?
O1 K1 O1 K1 -95.69(10) 3_567 . . 2_665 ?
O1 K1 O1 K1 -10.38(13) 2_665 . . 2_665 ?
C3 K1 O1 K1 162.03(15) 3_566 . . 2_665 ?
C8 K1 O1 K1 -83.8(2) 3_567 . . 2_665 ?
C4 K1 O1 K1 166.63(12) 3_566 . . 2_665 ?
C2 K1 O1 K1 129.33(15) 3_566 . . 2_665 ?
C5 K1 O1 K1 148.59(11) 3_566 . . 2_665 ?
C6 K1 O1 K1 124.81(11) 3_566 . . 2_665 ?
C1 K1 O1 K1 113.44(11) 3_566 . . 2_665 ?
C13 K1 O1 K1 147.5(3) . . . 2_665 ?
C13 K1 O1 K1 -106.39(10) 3_567 . . 2_665 ?
C6 C1 C2 C3 3.0(7) . . . . ?
C13 C1 C2 C3 -179.1(5) . . . . ?
K1 C1 C2 C3 66.2(4) 4_656 . . . ?
C6 C1 C2 K1 -63.1(4) . . . 4_656 ?
C13 C1 C2 K1 114.7(4) . . . 4_656 ?
C1 C2 C3 C4 1.1(8) . . . . ?
K1 C2 C3 C4 72.2(4) 4_656 . . . ?
C1 C2 C3 K1 -71.1(5) . . . 4_656 ?
C2 C3 C4 C5 -3.2(8) . . . . ?
K1 C3 C4 C5 69.9(5) 4_656 . . . ?
C2 C3 C4 K1 -73.1(4) . . . 4_656 ?
C3 C4 C5 C6 1.0(8) . . . . ?
K1 C4 C5 C6 67.9(5) 4_656 . . . ?
C3 C4 C5 K1 -66.9(4) . . . 4_656 ?
C4 C5 C6 C1 3.4(8) . . . . ?
K1 C5 C6 C1 68.7(5) 4_656 . . . ?
C4 C5 C6 K1 -65.2(5) . . . 4_656 ?
C2 C1 C6 C5 -5.3(7) . . . . ?
C13 C1 C6 C5 176.7(5) . . . . ?
K1 C1 C6 C5 -66.6(5) 4_656 . . . ?
C2 C1 C6 K1 61.3(4) . . . 4_656 ?
C13 C1 C6 K1 -116.7(4) . . . 4_656 ?
C12 C7 C8 C9 -1.5(7) . . . . ?
C13 C7 C8 C9 -178.5(5) . . . . ?
C12 C7 C8 K1 129.1(4) . . . 4_657 ?
C13 C7 C8 K1 -47.9(4) . . . 4_657 ?
C7 C8 C9 C10 0.5(9) . . . . ?
K1 C8 C9 C10 -118.4(5) 4_657 . . . ?
C8 C9 C10 C11 0.7(9) . . . . ?
C9 C10 C11 C12 -0.9(9) . . . . ?
C10 C11 C12 C7 -0.2(8) . . . . ?
C8 C7 C12 C11 1.3(7) . . . . ?
C13 C7 C12 C11 178.2(5) . . . . ?
K1 O1 C13 C7 -74.5(5) . . . . ?
K1 O1 C13 C7 34.7(5) 4_657 . . . ?
K1 O1 C13 C7 165.4(3) 2_665 . . . ?
K1 O1 C13 C1 107.5(4) . . . . ?
K1 O1 C13 C1 -143.3(3) 4_657 . . . ?
K1 O1 C13 C1 -12.7(7) 2_665 . . . ?
K1 O1 C13 K1 109.2(3) 4_657 . . . ?
K1 O1 C13 K1 -120.1(5) 2_665 . . . ?
K1 O1 C13 K1 -109.2(3) . . . 4_657 ?
K1 O1 C13 K1 130.7(5) 2_665 . . 4_657 ?
C8 C7 C13 O1 18.4(7) . . . . ?
C12 C7 C13 O1 -158.3(5) . . . . ?
C8 C7 C13 C1 -163.5(4) . . . . ?
C12 C7 C13 C1 19.7(7) . . . . ?
C8 C7 C13 K1 -24.2(5) . . . . ?
C12 C7 C13 K1 159.0(4) . . . . ?
C8 C7 C13 K1 42.6(4) . . . 4_657 ?
C12 C7 C13 K1 -134.1(4) . . . 4_657 ?
C2 C1 C13 O1 -146.2(5) . . . . ?
C6 C1 C13 O1 31.6(7) . . . . ?
K1 C1 C13 O1 -58.3(5) 4_656 . . . ?
C2 C1 C13 C7 35.7(7) . . . . ?
C6 C1 C13 C7 -146.5(5) . . . . ?
K1 C1 C13 C7 123.7(4) 4_656 . . . ?
C2 C1 C13 K1 -95.0(5) . . . . ?
C6 C1 C13 K1 82.8(5) . . . . ?
K1 C1 C13 K1 -7.1(5) 4_656 . . . ?
C2 C1 C13 K1 161.4(5) . . . 4_657 ?
C6 C1 C13 K1 -20.8(8) . . . 4_657 ?
K1 C1 C13 K1 -110.6(5) 4_656 . . 4_657 ?
O1 K1 C13 O1 -63.9(3) 3_567 . . . ?
O1 K1 C13 O1 23.8(3) 2_665 . . . ?
C3 K1 C13 O1 -168.0(3) 3_566 . . . ?
C8 K1 C13 O1 -81.8(4) 3_567 . . . ?
C4 K1 C13 O1 -161.3(3) 3_566 . . . ?
C2 K1 C13 O1 165.6(3) 3_566 . . . ?
C5 K1 C13 O1 -178.8(3) 3_566 . . . ?
C6 K1 C13 O1 156.1(3) 3_566 . . . ?
C1 K1 C13 O1 148.7(3) 3_566 . . . ?
C13 K1 C13 O1 -79.8(3) 3_567 . . . ?
O1 K1 C13 C7 121.8(4) . . . . ?
O1 K1 C13 C7 57.9(3) 3_567 . . . ?
O1 K1 C13 C7 145.6(3) 2_665 . . . ?
C3 K1 C13 C7 -46.2(3) 3_566 . . . ?
C8 K1 C13 C7 40.0(4) 3_567 . . . ?
C4 K1 C13 C7 -39.6(3) 3_566 . . . ?
C2 K1 C13 C7 -72.6(3) 3_566 . . . ?
C5 K1 C13 C7 -57.1(3) 3_566 . . . ?
C6 K1 C13 C7 -82.1(3) 3_566 . . . ?
C1 K1 C13 C7 -89.5(3) 3_566 . . . ?
C13 K1 C13 C7 42.0(3) 3_567 . . . ?
O1 K1 C13 C1 -100.4(5) . . . . ?
O1 K1 C13 C1 -164.3(4) 3_567 . . . ?
O1 K1 C13 C1 -76.6(4) 2_665 . . . ?
C3 K1 C13 C1 91.6(4) 3_566 . . . ?
C8 K1 C13 C1 177.8(3) 3_567 . . . ?
C4 K1 C13 C1 98.3(4) 3_566 . . . ?
C2 K1 C13 C1 65.2(4) 3_566 . . . ?
C5 K1 C13 C1 80.7(4) 3_566 . . . ?
C6 K1 C13 C1 55.7(4) 3_566 . . . ?
C1 K1 C13 C1 48.3(4) 3_566 . . . ?
C13 K1 C13 C1 179.8(4) 3_567 . . . ?
O1 K1 C13 K1 45.8(3) . . . 4_657 ?
O1 K1 C13 K1 -18.09(11) 3_567 . . 4_657 ?
O1 K1 C13 K1 69.60(10) 2_665 . . 4_657 ?
C3 K1 C13 K1 -122.25(14) 3_566 . . 4_657 ?
C8 K1 C13 K1 -36.0(3) 3_567 . . 4_657 ?
C4 K1 C13 K1 -115.57(13) 3_566 . . 4_657 ?
C2 K1 C13 K1 -148.61(12) 3_566 . . 4_657 ?
C5 K1 C13 K1 -133.07(13) 3_566 . . 4_657 ?
C6 K1 C13 K1 -158.11(13) 3_566 . . 4_657 ?
C1 K1 C13 K1 -165.52(10) 3_566 . . 4_657 ?
C13 K1 C13 K1 -34.02(12) 3_567 . . 4_657 ?
